data_4025700
loop_
_publ_author_name
'Patricia Y. Hayes'
'Sharon Chow'
'Fredrik Rahm'
'Paul V. Bernhardt'
'James J. De Voss'
'William Kitching'

_publ_section_title
;
 Synthesis of the Sponge-Derived Plakortone Series of Bioactive Compounds
;
_journal_name_full 'Journal of Organic Chemistry'
_journal_page_first 6489
_journal_page_last 6501
_journal_paper_doi 10.1021/jo101224w
_journal_volume 75
_journal_year 2010
_chemical_compound_source 'synthesis as described'
_chemical_formula_moiety 'C16 H19 N1 O6'
_chemical_formula_structural 'C16 H19 O6 N'
_chemical_formula_sum 'C16 H19 N O6'
_chemical_formula_weight 321.32
_chemical_name_systematic
;
 ?
;
_space_group_IT_number 5
_symmetry_cell_setting monoclinic
_symmetry_Int_Tables_number 5
_symmetry_space_group_name_Hall 'C 2y'
_symmetry_space_group_name_H-M 'C 1 2 1'
_atom_sites_solution_hydrogens geom
_atom_sites_solution_primary direct
_atom_sites_solution_secondary difmap
_audit_conform_dict_location ftp://ftp.iucr.org/cifdics/cif_core.dic
_audit_conform_dict_name cif_core.dic
_audit_conform_dict_version 2.1
_audit_creation_date 2002-06-24T10:00:47-00:00
_audit_creation_method 'WinGX routine CIF_UPDATE'
_cell_angle_alpha 90
_cell_angle_beta 90.334(7)
_cell_angle_gamma 90
_cell_formula_units_Z 4
_cell_length_a 14.9300(10)
_cell_length_b 6.9429(5)
_cell_length_c 15.8040(10)
_cell_measurement_reflns_used 25
_cell_measurement_temperature 293(2)
_cell_measurement_theta_max 14.557
_cell_measurement_theta_min 9.822
_cell_measurement_wavelength 0.71073
_cell_volume 1638.18(19)
_computing_cell_refinement 'CAD4 Express (Enraf Nonius, 1994)'
_computing_data_collection 'CAD4 Express (Enraf Nonius, 1994)'
_computing_data_reduction 'XCAD4 (Harms & Wocadlo, 1995)'
_computing_molecular_graphics 'Ortep-3 for Windows (Farrugia, 1997)'
_computing_publication_material 'WinGX publication routines (Farrugia, 1999)'
_computing_structure_refinement 'SHELXL-97 (Sheldrick, 1997)'
_diffrn_ambient_temperature 293(2)
_diffrn_detector 'scintillation LiI'
_diffrn_detector_dtime 1.195
_diffrn_measured_fraction_theta_full 0.999
_diffrn_measured_fraction_theta_max 0.999
_diffrn_measurement_device '\k-geometry diffractometer'
_diffrn_measurement_device_type 'Enraf Nonius TurboCAD4'
_diffrn_measurement_method 'non-profiled omega scans'
_diffrn_orient_matrix_type
;
  x-axis points to radiation source
  the matrix is specified in reciprocal space
;
_diffrn_orient_matrix_UB_11 -0.64779E-1
_diffrn_orient_matrix_UB_12 0.6669E-2
_diffrn_orient_matrix_UB_13 0.15425E-1
_diffrn_orient_matrix_UB_21 0.01396
_diffrn_orient_matrix_UB_22 -0.60083E-1
_diffrn_orient_matrix_UB_23 0.56039E-1
_diffrn_orient_matrix_UB_31 0.9701E-2
_diffrn_orient_matrix_UB_32 0.130761
_diffrn_orient_matrix_UB_33 0.24995E-1
_diffrn_radiation_monochromator graphite
_diffrn_radiation_probe x-ray
_diffrn_radiation_type MoK\a
_diffrn_radiation_wavelength 0.71073
_diffrn_reflns_av_R_equivalents 0.0371
_diffrn_reflns_av_unetI/netI 0.0308
_diffrn_reflns_limit_h_max 17
_diffrn_reflns_limit_h_min 0
_diffrn_reflns_limit_k_max 8
_diffrn_reflns_limit_k_min 0
_diffrn_reflns_limit_l_max 18
_diffrn_reflns_limit_l_min -18
_diffrn_reflns_number 1636
_diffrn_reflns_theta_full 24.98
_diffrn_reflns_theta_max 24.98
_diffrn_reflns_theta_min 2.58
_diffrn_source 'Enraf Nonius FR590'
_diffrn_standards_decay_% 2
_diffrn_standards_interval_time 120
_diffrn_standards_number 3
_exptl_absorpt_coefficient_mu 0.1
_exptl_absorpt_correction_T_max 0.9683
_exptl_absorpt_correction_T_min 0.8999
_exptl_absorpt_correction_type psi-scan
_exptl_absorpt_process_details
;
North A.C.T., Phillips D.C. & Mathews F.S. (1968) Acta. Cryst. A24, 351
        Number of psi-scan sets used was   3
        Theta correction was applied.
        Averaged transmission function was used.
        No Fourier smoothing was applied.
;
_exptl_crystal_colour colourless
_exptl_crystal_density_diffrn 1.303
_exptl_crystal_density_method 'not measured'
_exptl_crystal_description prism
_exptl_crystal_F_000 680
_exptl_crystal_size_max 0.5
_exptl_crystal_size_mid 0.4
_exptl_crystal_size_min 0.3
_refine_diff_density_max 0.142
_refine_diff_density_min -0.13
_refine_diff_density_rms 0.034
_refine_ls_abs_structure_details 'Flack H D (1983), Acta Cryst. A39, 876-881'
_refine_ls_abs_structure_Flack 0(2)
_refine_ls_extinction_coef 0.0081(16)
_refine_ls_extinction_expression Fc^*^=kFc[1+0.001xFc^2^\l^3^/sin(2\q)]^-1/4^
_refine_ls_extinction_method SHELXL
_refine_ls_goodness_of_fit_ref 1.049
_refine_ls_hydrogen_treatment constr
_refine_ls_matrix_type full
_refine_ls_number_parameters 209
_refine_ls_number_reflns 1569
_refine_ls_number_restraints 1
_refine_ls_restrained_S_all 1.049
_refine_ls_R_factor_all 0.0738
_refine_ls_R_factor_gt 0.0413
_refine_ls_shift/su_max 0
_refine_ls_shift/su_mean 0
_refine_ls_structure_factor_coef Fsqd
_refine_ls_weighting_details 'calc w=1/[\s^2^(Fo^2^)+(0.0675P)^2^+0.2137P] where P=(Fo^2^+2Fc^2^)/3'
_refine_ls_weighting_scheme calc
_refine_ls_wR_factor_gt 0.1035
_refine_ls_wR_factor_ref 0.1193
_reflns_number_gt 1096
_reflns_number_total 1569
_reflns_threshold_expression >2sigma(I)
_cod_data_source_file jo101224w_si_003.cif
_cod_data_source_block 1902ph1
_cod_original_sg_symbol_H-M 'C 2'
_cod_database_code 4025700
_exptl_absorpt_factor_mur 0.03
_exptl_absorpt_correction_t_ave 0.9235
_diffrn_standards_decay_corr_max 1.085
_diffrn_standards_decay_corr_min 0.998

loop_
_symmetry_equiv_pos_as_xyz
'x, y, z'
'-x, y, -z'
'x+1/2, y+1/2, z'
'-x+1/2, y+1/2, -z'

loop_
_atom_site_label
_atom_site_type_symbol
_atom_site_fract_x
_atom_site_fract_y
_atom_site_fract_z
_atom_site_U_iso_or_equiv
_atom_site_adp_type
_atom_site_occupancy
_atom_site_symmetry_multiplicity
_atom_site_calc_flag
_atom_site_refinement_flags
_atom_site_disorder_assembly
_atom_site_disorder_group
C1 C 0.4699(3) 0.1351(8) 0.1129(3) 0.0623(12) Uani 1 1 d . . .
C2 C 0.5415(2) 0.2178(6) 0.1660(3) 0.0559(11) Uani 1 1 d . . .
H2A H 0.5984 0.1557 0.1546 0.067 Uiso 1 1 calc R . .
H2B H 0.5278 0.203 0.2256 0.067 Uiso 1 1 calc R . .
C3 C 0.5446(2) 0.4300(6) 0.1417(2) 0.0484(10) Uani 1 1 d . . .
H3 H 0.5851 0.4409 0.0933 0.058 Uiso 1 1 calc R . .
C4 C 0.4494(2) 0.4621(6) 0.1078(2) 0.0471(9) Uani 1 1 d . . .
H4 H 0.4529 0.5515 0.0599 0.057 Uiso 1 1 calc R . .
C5 C 0.5780(3) 0.5683(7) 0.2081(3) 0.0652(12) Uani 1 1 d . . .
H5A H 0.5435 0.5504 0.2593 0.078 Uiso 1 1 calc R . .
H5B H 0.5681 0.699 0.1885 0.078 Uiso 1 1 calc R . .
C6 C 0.6767(3) 0.5427(9) 0.2288(3) 0.0760(14) Uani 1 1 d . . .
H6A H 0.6941 0.6338 0.2716 0.114 Uiso 1 1 calc R . .
H6B H 0.7115 0.5639 0.1788 0.114 Uiso 1 1 calc R . .
H6C H 0.6869 0.4143 0.2493 0.114 Uiso 1 1 calc R . .
C7 C 0.3788(2) 0.5368(6) 0.1680(2) 0.0467(9) Uani 1 1 d . . .
H7 H 0.395 0.6672 0.1862 0.056 Uiso 1 1 calc R . .
C8 C 0.2856(2) 0.5391(7) 0.1319(2) 0.0576(11) Uani 1 1 d . . .
H8A H 0.2446 0.5821 0.1754 0.069 Uiso 1 1 calc R . .
H8B H 0.269 0.4086 0.1165 0.069 Uiso 1 1 calc R . .
C9 C 0.2745(3) 0.6669(8) 0.0551(3) 0.0740(14) Uani 1 1 d . . .
H9A H 0.2138 0.6599 0.0351 0.111 Uiso 1 1 calc R . .
H9B H 0.3142 0.6245 0.0113 0.111 Uiso 1 1 calc R . .
H9C H 0.2885 0.7975 0.0701 0.111 Uiso 1 1 calc R . .
C10 C 0.3627(3) 0.4862(7) 0.3160(3) 0.0579(11) Uani 1 1 d . . .
C11 C 0.3666(3) 0.3438(6) 0.3861(2) 0.0531(10) Uani 1 1 d . . .
C12 C 0.3775(3) 0.1498(7) 0.3729(2) 0.0593(12) Uani 1 1 d . . .
H12 H 0.3819 0.1028 0.318 0.071 Uiso 1 1 calc R . .
C13 C 0.3821(3) 0.0247(7) 0.4400(2) 0.0697(13) Uani 1 1 d . . .
H13 H 0.3894 -0.1067 0.431 0.084 Uiso 1 1 calc R . .
C14 C 0.3757(3) 0.0959(7) 0.5197(3) 0.0648(12) Uani 1 1 d . . .
C15 C 0.3646(4) 0.2890(9) 0.5356(3) 0.0821(16) Uani 1 1 d . . .
H15 H 0.3607 0.3347 0.5908 0.099 Uiso 1 1 calc R . .
C16 C 0.3596(3) 0.4119(8) 0.4685(3) 0.0787(15) Uani 1 1 d . . .
H16 H 0.3513 0.5429 0.4779 0.094 Uiso 1 1 calc R . .
N1 N 0.3799(3) -0.0351(7) 0.5929(2) 0.0868(14) Uani 1 1 d . . .
O1 O 0.42143(17) 0.2765(4) 0.07544(16) 0.0556(8) Uani 1 1 d . . .
O2 O 0.4513(3) -0.0307(6) 0.1009(3) 0.1038(14) Uani 1 1 d . . .
O3 O 0.38032(15) 0.4081(4) 0.24141(14) 0.0474(7) Uani 1 1 d . . .
O4 O 0.3458(3) 0.6537(5) 0.3267(2) 0.0911(12) Uani 1 1 d . . .
O5 O 0.3926(5) -0.2046(7) 0.5785(2) 0.153(2) Uani 1 1 d . . .
O6 O 0.3736(4) 0.0268(7) 0.66259(19) 0.1210(15) Uani 1 1 d . . .

loop_
_atom_site_aniso_label
_atom_site_aniso_U_11
_atom_site_aniso_U_22
_atom_site_aniso_U_33
_atom_site_aniso_U_23
_atom_site_aniso_U_13
_atom_site_aniso_U_12
C1 0.061(3) 0.058(3) 0.068(3) -0.002(2) 0.011(2) 0.003(2)
C2 0.047(2) 0.060(3) 0.061(2) 0.007(2) 0.0029(17) 0.007(2)
C3 0.0451(19) 0.054(3) 0.0462(19) -0.001(2) 0.0027(15) 0.0007(19)
C4 0.052(2) 0.046(2) 0.0429(19) 0.0046(18) 0.0008(16) -0.0028(18)
C5 0.061(2) 0.066(3) 0.068(3) -0.009(3) -0.009(2) -0.002(2)
C6 0.059(2) 0.089(4) 0.080(3) -0.011(3) -0.011(2) -0.010(3)
C7 0.054(2) 0.043(2) 0.0433(19) 0.0021(19) -0.0004(15) 0.0084(19)
C8 0.050(2) 0.066(3) 0.057(2) 0.000(2) 0.0000(17) 0.014(2)
C9 0.069(3) 0.084(4) 0.068(3) 0.004(3) -0.011(2) 0.022(3)
C10 0.072(3) 0.055(3) 0.046(2) -0.005(2) 0.0051(19) 0.011(2)
C11 0.061(2) 0.056(3) 0.042(2) -0.0070(19) 0.0051(17) 0.001(2)
C12 0.081(3) 0.056(3) 0.040(2) -0.009(2) 0.0028(19) -0.011(2)
C13 0.110(3) 0.054(3) 0.045(2) 0.000(2) 0.002(2) -0.016(3)
C14 0.090(3) 0.062(3) 0.042(2) 0.001(2) -0.003(2) -0.019(2)
C15 0.129(4) 0.076(4) 0.041(2) -0.011(3) 0.011(2) -0.006(3)
C16 0.131(4) 0.058(3) 0.048(2) -0.007(2) 0.011(3) 0.005(3)
N1 0.135(4) 0.076(4) 0.049(2) 0.001(2) -0.001(2) -0.029(3)
O1 0.0569(15) 0.0551(19) 0.0547(15) -0.0112(15) -0.0028(12) 0.0020(14)
O2 0.108(3) 0.052(2) 0.151(4) -0.012(2) -0.016(2) -0.006(2)
O3 0.0561(14) 0.0463(15) 0.0399(13) -0.0015(13) 0.0051(10) 0.0048(13)
O4 0.159(3) 0.056(2) 0.0590(19) -0.0101(17) 0.0086(19) 0.029(2)
O5 0.329(8) 0.067(3) 0.064(2) 0.009(3) -0.003(3) -0.017(4)
O6 0.221(4) 0.102(3) 0.0405(18) 0.002(2) -0.001(2) -0.025(3)

loop_
_atom_type_symbol
_atom_type_description
_atom_type_scat_dispersion_real
_atom_type_scat_dispersion_imag
_atom_type_scat_source
C C 0.0033 0.0016 'International Tables Vol C Tables 4.2.6.8 and 6.1.1.4'
H H 0 0 'International Tables Vol C Tables 4.2.6.8 and 6.1.1.4'
N N 0.0061 0.0033 'International Tables Vol C Tables 4.2.6.8 and 6.1.1.4'
O O 0.0106 0.006 'International Tables Vol C Tables 4.2.6.8 and 6.1.1.4'

loop_
_geom_angle_atom_site_label_1
_geom_angle_atom_site_label_2
_geom_angle_atom_site_label_3
_geom_angle
_geom_angle_site_symmetry_1
_geom_angle_site_symmetry_3
_geom_angle_publ_flag
O2 C1 O1 120.3(5) . . ?
O2 C1 C2 129.1(5) . . ?
O1 C1 C2 110.5(4) . . ?
C1 C2 C3 104.9(4) . . ?
C5 C3 C2 116.8(3) . . ?
C5 C3 C4 117.0(3) . . ?
C2 C3 C4 101.5(3) . . ?
O1 C4 C7 109.0(3) . . ?
O1 C4 C3 105.0(3) . . ?
C7 C4 C3 118.5(3) . . ?
C3 C5 C6 113.2(4) . . ?
O3 C7 C8 108.5(3) . . ?
O3 C7 C4 106.3(3) . . ?
C8 C7 C4 114.3(3) . . ?
C7 C8 C9 114.1(3) . . ?
O4 C10 O3 124.3(4) . . ?
O4 C10 C11 123.2(4) . . ?
O3 C10 C11 112.5(4) . . ?
C12 C11 C16 119.0(4) . . ?
C12 C11 C10 123.0(4) . . ?
C16 C11 C10 118.0(4) . . ?
C13 C12 C11 120.7(4) . . ?
C14 C13 C12 118.9(5) . . ?
C13 C14 C15 122.3(5) . . ?
C13 C14 N1 120.1(5) . . ?
C15 C14 N1 117.7(4) . . ?
C16 C15 C14 118.3(4) . . ?
C15 C16 C11 120.8(5) . . ?
O6 N1 O5 122.6(5) . . ?
O6 N1 C14 120.1(5) . . ?
O5 N1 C14 117.2(4) . . ?
C1 O1 C4 109.8(3) . . ?
C10 O3 C7 116.9(3) . . ?

loop_
_geom_bond_atom_site_label_1
_geom_bond_atom_site_label_2
_geom_bond_distance
_geom_bond_site_symmetry_2
_geom_bond_publ_flag
C1 O2 1.198(6) . ?
C1 O1 1.354(5) . ?
C1 C2 1.473(6) . ?
C2 C3 1.524(6) . ?
C3 C5 1.505(6) . ?
C3 C4 1.533(5) . ?
C4 O1 1.447(5) . ?
C4 C7 1.515(5) . ?
C5 C6 1.517(5) . ?
C7 O3 1.465(4) . ?
C7 C8 1.501(5) . ?
C8 C9 1.511(6) . ?
C10 O4 1.201(5) . ?
C10 O3 1.326(5) . ?
C10 C11 1.485(6) . ?
C11 C12 1.372(6) . ?
C11 C16 1.390(5) . ?
C12 C13 1.372(6) . ?
C13 C14 1.358(6) . ?
C14 C15 1.374(7) . ?
C14 N1 1.473(6) . ?
C15 C16 1.363(7) . ?
N1 O6 1.186(5) . ?
N1 O5 1.214(6) . ?

loop_
_geom_torsion_atom_site_label_1
_geom_torsion_atom_site_label_2
_geom_torsion_atom_site_label_3
_geom_torsion_atom_site_label_4
_geom_torsion
_geom_torsion_site_symmetry_1
_geom_torsion_site_symmetry_2
_geom_torsion_site_symmetry_3
_geom_torsion_site_symmetry_4
_geom_torsion_publ_flag
O2 C1 C2 C3 168.3(5) . . . . ?
O1 C1 C2 C3 -12.1(4) . . . . ?
C1 C2 C3 C5 152.7(3) . . . . ?
C1 C2 C3 C4 24.3(4) . . . . ?
C5 C3 C4 O1 -156.7(3) . . . . ?
C2 C3 C4 O1 -28.4(4) . . . . ?
C5 C3 C4 C7 -34.7(5) . . . . ?
C2 C3 C4 C7 93.7(4) . . . . ?
C2 C3 C5 C6 67.5(5) . . . . ?
C4 C3 C5 C6 -172.0(4) . . . . ?
O1 C4 C7 O3 67.2(3) . . . . ?
C3 C4 C7 O3 -52.8(4) . . . . ?
O1 C4 C7 C8 -52.5(4) . . . . ?
C3 C4 C7 C8 -172.5(4) . . . . ?
O3 C7 C8 C9 -179.9(3) . . . . ?
C4 C7 C8 C9 -61.4(5) . . . . ?
O4 C10 C11 C12 173.7(5) . . . . ?
O3 C10 C11 C12 -6.7(6) . . . . ?
O4 C10 C11 C16 -6.8(7) . . . . ?
O3 C10 C11 C16 172.8(4) . . . . ?
C16 C11 C12 C13 -0.5(7) . . . . ?
C10 C11 C12 C13 179.0(4) . . . . ?
C11 C12 C13 C14 -0.1(7) . . . . ?
C12 C13 C14 C15 0.2(7) . . . . ?
C12 C13 C14 N1 179.7(4) . . . . ?
C13 C14 C15 C16 0.3(8) . . . . ?
N1 C14 C15 C16 -179.2(4) . . . . ?
C14 C15 C16 C11 -0.9(8) . . . . ?
C12 C11 C16 C15 0.9(7) . . . . ?
C10 C11 C16 C15 -178.6(5) . . . . ?
C13 C14 N1 O6 -179.5(5) . . . . ?
C15 C14 N1 O6 0.1(7) . . . . ?
C13 C14 N1 O5 2.9(8) . . . . ?
C15 C14 N1 O5 -177.6(6) . . . . ?
O2 C1 O1 C4 172.9(5) . . . . ?
C2 C1 O1 C4 -6.8(4) . . . . ?
C7 C4 O1 C1 -105.3(3) . . . . ?
C3 C4 O1 C1 22.7(3) . . . . ?
O4 C10 O3 C7 0.0(6) . . . . ?
C11 C10 O3 C7 -179.6(3) . . . . ?
C8 C7 O3 C10 -90.1(4) . . . . ?
C4 C7 O3 C10 146.5(3) . . . . ?
